data_7717144
loop_
_publ_author_name
'Mandal, Chhotan'
'Sarkar, Subham'
'Panda, Sourav'
'Mallick, Dibyendu'
'Mukherjee, Debabrata'

_publ_section_title
;
 Synthesis and reactivity of a heteroleptic magnesium hydride on a
 dearomatized picolyl-based NNN-chelator.
;
_journal_issue 42
_journal_name_full 'Dalton transactions (Cambridge, England : 2003)'
_journal_page_first 17343
_journal_page_last 17350
_journal_paper_doi 10.1039/d4dt02757d
_journal_volume 53
_journal_year 2024
_chemical_formula_moiety 'C42 H58 Mg2 N6 O2 S4, 2.02[C7H8]'
_chemical_formula_sum 'C58.06 H77.94 Mg2 N6 O2.97 S4'
_chemical_formula_weight 1084.359
_space_group_crystal_system triclinic
_space_group_IT_number 2
_space_group_name_Hall '-P 1'
_space_group_name_H-M_alt 'P -1'
_symmetry_Int_Tables_number 2
_audit_creation_date 2024-09-04
_audit_creation_method
;
Olex2 1.5-dev
(compiled 2024.08.07 svn.r83e07e25 for OlexSys, GUI svn.r6697)
;
_audit_update_record
;
2024-09-24 deposited with the CCDC.	2024-10-03 downloaded from the CCDC.
;
_cell_angle_alpha 111.931(2)
_cell_angle_beta 91.736(1)
_cell_angle_gamma 100.183(2)
_cell_formula_units_Z 1
_cell_length_a 8.9855(2)
_cell_length_b 13.0705(2)
_cell_length_c 13.5358(2)
_cell_measurement_reflns_used 17100
_cell_measurement_temperature 99.98(18)
_cell_measurement_theta_max 68.1510
_cell_measurement_theta_min 3.5260
_cell_volume 1443.34(5)
_computing_cell_refinement 'CrysAlisPro 1.171.42.73a (Rigaku OD, 2022)'
_computing_data_collection 'CrysAlisPro 1.171.42.73a (Rigaku OD, 2022)'
_computing_data_reduction 'CrysAlisPro 1.171.42.73a (Rigaku OD, 2022)'
_computing_molecular_graphics 'Olex2 1.5-dev (Dolomanov et al., 2009)'
_computing_publication_material 'Olex2 1.5-dev (Dolomanov et al., 2009)'
_computing_structure_refinement 'olex2.refine 1.5-dev (Bourhis et al., 2015)'
_computing_structure_solution 'SHELXT 2014/5 (Sheldrick, 2014)'
_diffrn_ambient_temperature 100.15
_diffrn_detector_area_resol_mean 10.0000
_diffrn_detector_type HyPix3000
_diffrn_measured_fraction_theta_full 0.9964
_diffrn_measured_fraction_theta_max 0.9898
_diffrn_measurement_details
;
List of Runs (angles in degrees, time in seconds):

  # Type    Start    End  Width  t~exp~   \w     \q     \k     \f   Frames
#--------------------------------------------------------------------------
  1  \w    -76.00  19.00   0.50    0.31    --  -40.58 101.00 149.00  190
  2  \w      3.00  76.00   0.50    0.31    --   40.58-101.00  44.00  146
  3  \w   -154.00 -84.00   0.50    1.22    --  -82.50-101.00  44.00  140
  4  \w    -81.00 -11.00   0.50    1.22    --  -82.50 101.00 149.00  140
  5  \w     25.00 107.00   0.50    1.22    --   96.35-101.00  44.00  164
  6  \w    106.00 168.00   0.50    1.22    --   96.35 101.00 149.00  124
  7  \w    -96.00 -19.00   0.50    0.31    --  -40.58 138.00-120.00  154
  8  \w   -111.00 -26.00   0.50    0.31    --  -40.58 -25.00   0.00  170
  9  \w    -24.00  35.00   0.50    0.31    --  -40.58  12.00-150.00  118
 10  \w    -31.00  30.00   0.50    0.31    --  -40.58  25.00 -30.00  122
 11  \w    -24.00  35.00   0.50    0.31    --  -40.58  12.00 120.00  118
 12  \w    -24.00  35.00   0.50    0.31    --  -40.58  12.00 150.00  118
 13  \w    -29.00  31.00   0.50    0.31    --   40.58 -25.00-180.00  120
 14  \w     22.00 107.00   0.50    0.31    --   40.58  50.00-120.00  170
 15  \w     18.00  78.00   0.50    0.31    --   40.58-104.00-150.00  120
 16  \w     14.00 109.00   0.50    0.31    --   40.58  77.00 -30.00  190
 17  \w     12.00  43.00   0.50    0.31    --   40.58  83.00  90.16   62
 18  \w    -35.00  24.00   0.50    0.31    --   40.58 -12.00 -60.00  118
 19  \w   -153.00 -78.00   0.50    1.22    --  -82.50 -87.00 120.00  150
 20  \w   -151.00 -56.00   0.50    1.22    --  -82.50 -74.00 -18.36  190
 21  \w    -47.00 -15.00   0.50    1.22    --  -82.50  42.00  90.00   64
 22  \w   -156.00 -83.00   0.50    1.22    --  -82.50 -96.00 -60.00  146
 23  \w    -84.00 -18.00   0.50    1.22    --  -82.50 117.00-150.00  132
 24  \w    -47.00 -15.00   0.50    1.22    --  -82.50  42.00   0.00   64
 25  \w     28.00 105.00   0.50    1.22    --   96.35 -77.00 150.00  154
 26  \w     23.00 106.00   0.50    1.22    --   96.35 -96.00 120.00  166
 27  \w     30.00  57.00   0.50    1.22    --   96.35 -50.00  90.00   54
 28  \w     99.00 160.00   0.50    1.22    --   96.35 117.00-150.00  122
 29  \w     28.00 105.00   0.50    1.22    --   96.35 -77.00 -90.00  154
 30  \w     44.00 127.00   0.50    1.22    --   96.35-145.00 -60.00  166
 31  \w     83.00 164.00   0.50    1.22    --   96.35  33.00 120.00  162
 32  \w     99.00 160.00   0.50    1.22    --   96.35 117.00-120.00  122
 33  \w     83.00 164.00   0.50    1.22    --   96.35  33.00-150.00  162
 34  \w     81.00 167.00   0.50    1.22    --   96.35  25.00-180.00  172
 35  \w     70.00 165.00   0.50    1.22    --   96.35  77.00-150.00  190
 36  \w     29.00  83.00   0.50    1.22    --   96.35 -68.00  30.00  108
 37  \w     83.00 164.00   0.50    1.22    --   96.35  33.00 -30.00  162
 38  \w     99.00 160.00   0.50    1.22    --   96.35 117.00 -30.00  122
 39  \w     33.00 110.00   0.50    1.22    --   96.35-117.00   0.00  154
 40  \w     77.00 163.00   0.50    1.22    --   96.35  50.00-180.00  172
 41  \w     33.00 110.00   0.50    1.22    --   96.35-117.00 -60.00  154
 42  \w     33.00 110.00   0.50    1.22    --   96.35-117.00 120.00  154
 43  \w    105.00 170.00   0.50    1.22    --   96.35  96.00-180.00  130
 44  \w     44.00 127.00   0.50    1.22    --   96.35-145.00-150.00  166
 45  \w     23.00 106.00   0.50    1.22    --   96.35 -96.00   0.00  166
 46  \w     99.00 160.00   0.50    1.22    --   96.35 117.00 120.00  122
 47  \w     30.00  57.00   0.50    1.22    --   96.35 -50.00 150.00   54
 48  \w     28.00 105.00   0.50    1.22    --   96.35 -77.00-120.00  154
 49  \w     44.00 127.00   0.50    1.22    --   96.35-145.00-120.00  166
 50  \w    105.00 170.00   0.50    1.22    --   96.35  96.00  60.00  130
 51  \w   -109.00 -14.00   0.50    0.31    --  -40.58 -77.00-150.00  190
 52  \w   -107.00 -25.00   0.50    0.31    --  -40.58 -38.00  30.00  164
 53  \w     18.00 109.00   0.50    0.31    --   40.58  62.00 152.38  182
 54  \w     18.00 108.00   0.50    0.31    --   40.58  64.00 -60.00  180
 55  \w     14.00 109.00   0.50    0.31    --   40.58  77.00-180.00  190
 56  \w     14.00 109.00   0.50    0.31    --   40.58  77.00   0.00  190
 57  \w     18.00 108.00   0.50    0.31    --   40.58  64.00 -90.00  180
 58  \w     12.00  43.00   0.50    0.31    --   40.58  83.00 -70.99   62
 59  \w     14.00 109.00   0.50    0.31    --   40.58  77.00  60.00  190
 60  \w      7.00  35.00   0.50    0.31    --   40.58  94.00 116.58   56
 61  \w     14.00 109.00   0.50    0.31    --   40.58  77.00 150.00  190
 62  \w     18.00  78.00   0.50    0.31    --   40.58-104.00   0.00  120
 63  \w     14.00 109.00   0.50    0.31    --   40.58  77.00-120.00  190
 64  \w     18.00 108.00   0.50    0.31    --   40.58  64.00  60.00  180
 65  \w     25.00 107.00   0.50    0.31    --   40.58  38.00 150.00  164
 66  \w   -150.00 -57.00   0.50    1.22    --  -82.50 -70.00 -54.82  186
 67  \w   -151.00 -56.00   0.50    1.22    --  -82.50 -74.00  76.18  190
 68  \w   -151.00 -55.00   0.50    1.22    --  -82.50 -77.00 143.18  192
 69  \w   -151.00 -56.00   0.50    1.22    --  -82.50 -74.00  22.09  190
 70  \w     70.00 165.00   0.50    1.22    --   96.35  77.00-120.00  190
 71  \w     72.00 164.00   0.50    1.22    --   96.35  68.00 -90.00  184
 72  \w     72.00 164.00   0.50    1.22    --   96.35  68.00  60.00  184
 73  \w     77.00 163.00   0.50    1.22    --   96.35  50.00  30.00  172
;
_diffrn_measurement_device 'four-circle diffractometer'
_diffrn_measurement_device_type 'XtaLAB Synergy, Dualflex, HyPix3000'
_diffrn_measurement_method '\w scans'
_diffrn_radiation_type 'Cu K\a'
_diffrn_radiation_wavelength 1.54184
_diffrn_reflns_av_R_equivalents 0.0439
_diffrn_reflns_av_unetI/netI 0.0273
_diffrn_reflns_Laue_measured_fraction_full 0.9964
_diffrn_reflns_Laue_measured_fraction_max 0.9898
_diffrn_reflns_limit_h_max 9
_diffrn_reflns_limit_h_min -10
_diffrn_reflns_limit_k_max 15
_diffrn_reflns_limit_k_min -15
_diffrn_reflns_limit_l_max 16
_diffrn_reflns_limit_l_min -16
_diffrn_reflns_number 28990
_diffrn_reflns_point_group_measured_fraction_full 0.9964
_diffrn_reflns_point_group_measured_fraction_max 0.9898
_diffrn_reflns_theta_full 67.6840
_diffrn_reflns_theta_max 68.22
_diffrn_reflns_theta_min 5.62
_exptl_absorpt_coefficient_mu 2.100
_exptl_absorpt_correction_T_max 1.00000
_exptl_absorpt_correction_T_min 0.51075
_exptl_absorpt_correction_type multi-scan
_exptl_absorpt_process_details
;
CrysAlisPro 1.171.42.73a (Rigaku Oxford Diffraction, 2022)
Empirical absorption correction using spherical harmonics,
implemented in SCALE3 ABSPACK scaling algorithm.
;
_exptl_crystal_colour 'clear whiteish white'
_exptl_crystal_colour_lustre clear
_exptl_crystal_colour_modifier whiteish
_exptl_crystal_colour_primary white
_exptl_crystal_density_diffrn 1.248
_exptl_crystal_description block
_exptl_crystal_F_000 583.267
_exptl_crystal_preparation 'solvent diffusion'
_exptl_crystal_size_max 0.146
_exptl_crystal_size_mid 0.126
_exptl_crystal_size_min 0.118
_refine_diff_density_max 0.5564
_refine_diff_density_min -0.3785
_refine_diff_density_rms 0.0533
_refine_ls_d_res_high 0.8302
_refine_ls_d_res_low 7.8719
_refine_ls_goodness_of_fit_ref 1.0696
_refine_ls_hydrogen_treatment mixed
_refine_ls_matrix_type full
_refine_ls_number_constraints 79
_refine_ls_number_parameters 417
_refine_ls_number_reflns 5241
_refine_ls_number_restraints 153
_refine_ls_restrained_S_all 1.0530
_refine_ls_R_factor_all 0.0487
_refine_ls_R_factor_gt 0.0448
_refine_ls_shift/su_max 0.0008
_refine_ls_shift/su_mean 0.0000
_refine_ls_structure_factor_coef Fsqd
_refine_ls_weighting_details 'w=1/[\s^2^(Fo^2^)+(0.0653P)^2^+0.7657P] where P=(Fo^2^+2Fc^2^)/3'
_refine_ls_weighting_scheme calc
_refine_ls_wR_factor_gt 0.1216
_refine_ls_wR_factor_ref 0.1250
_reflns_Friedel_coverage 0.0
_reflns_limit_h_max 10
_reflns_limit_h_min -10
_reflns_limit_k_max 14
_reflns_limit_k_min -15
_reflns_limit_l_max 16
_reflns_limit_l_min 0
_reflns_number_gt 4713
_reflns_number_total 5241
_reflns_threshold_expression I>=2u(I)
_cod_data_source_file d4dt02757d2.cif
_cod_data_source_block dm_chh_mghcs2_auto
_cod_depositor_comments 'Adding full bibliography for 7717142--7717146.cif.'
_cod_database_code 7717144
_olex2_refinement_description
;
1. Fixed Uiso
 At 1.2 times of:
  All C(H) groups, All C(H,H) groups
 At 1.5 times of:
  All C(H,H,H) groups
2. Restrained distances
 C13-C14 = C14-C15 = C15-C16 = C16-C17 = C17-C18 = C18-C13
 1.39 with sigma of 0.01
 C24-C29 = C29-C31 = C31-C28 = C28-C32 = C32-C27 = C27-C24
 1.39 with sigma of 0.01
 C25-C23 = C23-C1b = C1b-C1a = C1a-C1c = C1c-C22 = C22-C25
 1.39 with sigma of 0.01
 C13-C15 \\sim C14-C16 \\sim C15-C17 \\sim C16-C18 \\sim C17-C13 \\sim C18-C14
 with sigma of 0.02
 C24-C31 \\sim C29-C28 \\sim C31-C32 \\sim C28-C27 \\sim C32-C24 \\sim C27-C29
 with sigma of 0.02
 C25-C1b \\sim C23-C1a \\sim C1b-C1c \\sim C1a-C22 \\sim C1c-C25 \\sim C22-C23
 with sigma of 0.02
3. Restrained planarity
 C13, C14, C15, C16, C17, C18
 with sigma of 0.1
 C24, C29, C31, C28, C32, C27
 with sigma of 0.1
 C25, C23, C1b, C1a, C1c, C22
 with sigma of 0.1
4. Uiso/Uaniso restraints and constraints
C27 \\sim C24 \\sim C29 \\sim C32 \\sim C31 \\sim C28: within 2A with sigma of
0.01 and sigma for terminal atoms of 0.02 within 2A
Uanis(C1c) \\sim Ueq, Uanis(C25) \\sim Ueq, Uanis(C22) \\sim Ueq, Uanis(C23)
\\sim Ueq, Uanis(C1b) \\sim Ueq, Uanis(C1a) \\sim Ueq: with sigma of 0.008 and
sigma for terminal atoms of 0.02
5. Rigid body (RIGU) restrains
 C1c, C25, C22, C23, C1b, C1a
 with sigma for 1-2 distances of 0.001 and sigma for 1-3 distances of 0.001
6. Others
 Sof(C34)=Sof(H34a)=Sof(H34b)=Sof(C33)=Sof(H33a)=Sof(H33b)=Sof(C30)=Sof(H30a)=
 Sof(H30b)=Sof(O26)=Sof(C35)=Sof(H35a)=Sof(H35b)=1-FVAR(1)
 Sof(C24)=Sof(H24)=Sof(C27)=Sof(H27)=Sof(C28)=Sof(H28)=Sof(C29)=Sof(H29)=
 Sof(C31)=Sof(H31)=Sof(C32)=Sof(H32)=FVAR(1)
 Fixed Sof: C25(0.5) H25(0.5) C22(0.5) H22(0.5) C23(0.5) H23(0.5) C1a(0.5)
 H1a(0.5) C1b(0.5) H1b(0.5) C1c(0.5) H1c(0.5)
7.a Ternary CH refined with riding coordinates:
 C2(H2)
7.b Secondary CH2 refined with riding coordinates:
 C5(H5a,H5b), C6(H6a,H6b), C34(H34a,H34b), C33(H33a,H33b), C30(H30a,H30b),
 C35(H35a,H35b)
7.c Aromatic/amide H refined with riding coordinates:
 C9(H9), C17(H17), C11(H11), C10(H10), C15(H15), C24(H24), C27(H27), C28(H28),
 C29(H29), C31(H31), C32(H32), C25(H25), C22(H22), C23(H23), C1a(H1a), C1b(H1b),
  C1c(H1c)
7.d Idealised Me refined as rotating group:
 C4(H4a,H4b,H4c), C19(H19a,H19b,H19c), C7(H7a,H7b,H7c), C8(H8a,H8b,H8c),
 C20(H20a,H20b,H20c), C21(H21a,H21b,H21c)
;
_olex2_submission_special_instructions 'No special instructions were received'
_oxdiff_exptl_absorpt_empirical_details
;
Empirical correction (ABSPACK) includes:
- Absorption correction using spherical harmonics
- Frame scaling
;

loop_
_space_group_symop_id
_space_group_symop_operation_xyz
1 x,y,z
2 -x,-y,-z

loop_
_atom_site_label
_atom_site_type_symbol
_atom_site_fract_x
_atom_site_fract_y
_atom_site_fract_z
_atom_site_U_iso_or_equiv
_atom_site_adp_type
_atom_site_occupancy
_atom_site_refinement_flags_posn
_atom_site_refinement_flags_adp
_atom_site_refinement_flags_occupancy
_atom_site_disorder_group
S1 S 0.70665(5) 0.31552(4) 0.85872(4) 0.03433(15) Uani 1.000000 . . . .
S2 S 0.71313(6) 0.08047(4) 0.71001(5) 0.04354(16) Uani 1.000000 . . . .
Mg1 Mg 0.45343(7) 0.39884(5) 0.89696(5) 0.02807(16) Uani 1.000000 . . . .
N005 N 0.19901(17) 0.38384(14) 0.87763(13) 0.0327(4) Uani 1.000000 . . . .
N006 N 0.45355(17) 0.33819(13) 0.70011(12) 0.0300(3) Uani 1.000000 . . . .
N007 N 0.36558(17) 0.20919(13) 0.82629(12) 0.0306(3) Uani 1.000000 . . . .
C1 C 0.4406(2) 0.22517(16) 0.65698(15) 0.0310(4) Uani 1.000000 . . . .
C12 C 0.4579(2) 0.39252(17) 0.63250(16) 0.0346(4) Uani 1.000000 . . . .
C3 C 0.6254(2) 0.18690(16) 0.76876(15) 0.0319(4) Uani 1.000000 . . . .
C18 C 0.6170(2) 0.58544(17) 0.73015(15) 0.0369(4) Uani 1.000000 D . . .
C2 C 0.4540(2) 0.16677(15) 0.73368(15) 0.0307(4) Uani 1.000000 . . . .
H2 H 0.4144(2) 0.08408(15) 0.69461(15) 0.0368(5) Uiso 1.000000 R . . .
C4 C 0.3899(2) 0.15360(17) 0.90112(16) 0.0379(5) Uani 1.000000 . . . .
H4a H 0.4985(3) 0.1699(11) 0.9254(10) 0.0569(7) Uiso 1.000000 GR . . .
H4b H 0.3332(15) 0.1821(10) 0.9630(6) 0.0569(7) Uiso 1.000000 GR . . .
H4c H 0.3541(17) 0.0720(2) 0.8645(4) 0.0569(7) Uiso 1.000000 GR . . .
C5 C 0.1993(2) 0.18127(17) 0.78912(16) 0.0362(4) Uani 1.000000 . . . .
H5a H 0.1420(2) 0.15407(17) 0.83884(16) 0.0434(5) Uiso 1.000000 R . . .
H5b H 0.1804(2) 0.11933(17) 0.71745(16) 0.0434(5) Uiso 1.000000 R . . .
C9 C 0.4262(3) 0.16297(17) 0.54772(16) 0.0401(5) Uani 1.000000 . . . .
H9 H 0.4148(3) 0.08336(17) 0.52053(16) 0.0481(6) Uiso 1.000000 R . . .
C13 C 0.4750(2) 0.51762(16) 0.67905(15) 0.0357(4) Uani 1.000000 D . . .
C19 C 0.7541(2) 0.53442(18) 0.73107(17) 0.0416(5) Uani 1.000000 . . . .
H19a H 0.7351(8) 0.4818(11) 0.7674(12) 0.0623(7) Uiso 1.000000 GR . . .
H19b H 0.7743(11) 0.4940(12) 0.65728(17) 0.0623(7) Uiso 1.000000 GR . . .
H19c H 0.8424(5) 0.5942(2) 0.7691(12) 0.0623(7) Uiso 1.000000 GR . . .
C6 C 0.1400(2) 0.28106(17) 0.78289(16) 0.0365(4) Uani 1.000000 . . . .
H6a H 0.1710(2) 0.29302(17) 0.71781(16) 0.0438(5) Uiso 1.000000 R . . .
H6b H 0.0275(2) 0.26442(17) 0.77727(16) 0.0438(5) Uiso 1.000000 R . . .
C7 C 0.1326(2) 0.37494(19) 0.97372(16) 0.0382(5) Uani 1.000000 . . . .
H7a H 0.1676(14) 0.3152(9) 0.9894(8) 0.0574(7) Uiso 1.000000 GR . . .
H7b H 0.1650(15) 0.4468(5) 1.0350(3) 0.0574(7) Uiso 1.000000 GR . . .
H7c H 0.0215(2) 0.3570(13) 0.9603(5) 0.0574(7) Uiso 1.000000 GR . . .
C17 C 0.6289(3) 0.70178(17) 0.77979(17) 0.0417(5) Uani 1.000000 D . . .
H17 H 0.7247(3) 0.74800(17) 0.81384(17) 0.0500(6) Uiso 1.000000 R . . .
C16 C 0.5047(3) 0.75160(18) 0.78068(18) 0.0460(5) Uani 1.000000 D . . .
C11 C 0.4465(3) 0.33484(19) 0.52132(17) 0.0447(5) Uani 1.000000 . . . .
H11 H 0.4510(3) 0.37509(19) 0.47542(17) 0.0536(6) Uiso 1.000000 R . . .
C10 C 0.4288(3) 0.21937(19) 0.47898(17) 0.0490(6) Uani 1.000000 . . . .
H10 H 0.4185(3) 0.17893(19) 0.40362(17) 0.0588(7) Uiso 1.000000 R . . .
C14 C 0.3518(3) 0.56750(18) 0.67172(17) 0.0421(5) Uani 1.000000 D . . .
C8 C 0.1543(2) 0.48050(18) 0.86187(17) 0.0382(5) Uani 1.000000 . . . .
H8a H 0.1868(16) 0.5485(3) 0.9271(5) 0.0573(7) Uiso 1.000000 GR . . .
H8b H 0.2028(14) 0.4916(8) 0.8018(8) 0.0573(7) Uiso 1.000000 GR . . .
H8c H 0.0435(3) 0.4656(6) 0.8463(12) 0.0573(7) Uiso 1.000000 GR . . .
C15 C 0.3682(3) 0.68371(19) 0.72440(18) 0.0476(5) Uani 1.000000 D . . .
H15 H 0.2835(3) 0.71738(19) 0.72171(18) 0.0571(7) Uiso 1.000000 R . . .
C20 C 0.2030(3) 0.4991(2) 0.6062(2) 0.0526(6) Uani 1.000000 . . . .
H20a H 0.2127(7) 0.4831(14) 0.5303(3) 0.0789(9) Uiso 1.000000 GR . . .
H20b H 0.1774(11) 0.4281(7) 0.6168(12) 0.0789(9) Uiso 1.000000 GR . . .
H20c H 0.1223(5) 0.5418(7) 0.6292(10) 0.0789(9) Uiso 1.000000 GR . . .
C21 C 0.5170(4) 0.8767(2) 0.8394(2) 0.0602(7) Uani 1.000000 . . . .
H21a H 0.6049(14) 0.9068(4) 0.8939(11) 0.0904(11) Uiso 1.000000 GR . . .
H21b H 0.530(2) 0.9139(3) 0.7885(3) 0.0904(11) Uiso 1.000000 GR . . .
H21c H 0.4242(10) 0.8905(2) 0.8741(14) 0.0904(11) Uiso 1.000000 GR . . .
O1 O 0.52120(15) 0.56249(11) 0.94635(11) 0.0304(3) Uani 1.000000 . . . .
H1 H 0.520(4) 0.601(3) 0.916(2) 0.066(10) Uiso 1.000000 . . . .
C24 C -0.1439(12) 0.2100(9) 0.5280(9) 0.073(3) Uani 0.515(4) D U P 1
H24 H -0.2167(12) 0.2217(9) 0.5785(9) 0.088(3) Uiso 0.515(4) R . P 1
C25 C -0.0929(11) 0.0868(9) 0.9887(7) 0.0753(19) Uani 0.500000 D U P -1
H25 H -0.1522(11) 0.1358(9) 0.9778(7) 0.090(2) Uiso 0.500000 R . P -1
C22 C -0.0516(11) 0.0047(9) 0.9039(8) 0.076(2) Uani 0.500000 D U P -1
H22 H -0.0832(11) -0.0009(9) 0.8341(8) 0.091(3) Uiso 0.500000 R . P -1
C23 C -0.0466(14) 0.0974(10) 1.0912(8) 0.103(3) Uani 0.500000 D U P -1
H23 H -0.0704(14) 0.1559(10) 1.1518(8) 0.123(4) Uiso 0.500000 R . P -1
C27 C -0.0608(8) 0.1275(7) 0.5159(5) 0.0787(19) Uani 0.515(4) D U P 1
H27 H -0.0779(8) 0.0810(7) 0.5558(5) 0.094(2) Uiso 0.515(4) R . P 1
C28 C 0.0664(9) 0.1791(8) 0.3853(6) 0.088(2) Uani 0.515(4) D U P 1
H28 H 0.1402(9) 0.1689(8) 0.3355(6) 0.106(2) Uiso 0.515(4) R . P 1
C29 C -0.1229(7) 0.2753(6) 0.4685(5) 0.0777(18) Uani 0.515(4) D U P 1
H29 H -0.1802(7) 0.3321(6) 0.4770(5) 0.093(2) Uiso 0.515(4) R . P 1
C31 C -0.0187(6) 0.2568(5) 0.3975(5) 0.0737(17) Uani 0.515(4) D U P 1
H31 H -0.0050(6) 0.3003(5) 0.3545(5) 0.088(2) Uiso 0.515(4) R . P 1
C32 C 0.0457(8) 0.1143(7) 0.4456(6) 0.086(2) Uani 0.515(4) D U P 1
H32 H 0.1065(8) 0.0598(7) 0.4380(6) 0.103(2) Uiso 0.515(4) R . P 1
C34 C 0.0063(8) 0.1793(6) 0.5055(5) 0.0666(17) Uani 0.485(4) . . P 2
H34a H -0.0074(8) 0.1208(6) 0.5363(5) 0.080(2) Uiso 0.485(4) R . P 2
H34b H 0.1035(8) 0.2332(6) 0.5378(5) 0.080(2) Uiso 0.485(4) R . P 2
C33 C -0.0014(7) 0.1296(6) 0.3886(6) 0.0603(15) Uani 0.485(4) . . P 2
H33a H 0.0656(7) 0.1811(6) 0.3628(6) 0.0724(19) Uiso 0.485(4) R . P 2
H33b H 0.0340(7) 0.0575(6) 0.3655(6) 0.0724(19) Uiso 0.485(4) R . P 2
C30 C -0.2358(7) 0.1537(5) 0.4318(4) 0.0585(15) Uani 0.485(4) . . P 2
H30a H -0.3170(7) 0.1865(5) 0.4113(4) 0.0702(18) Uiso 0.485(4) R . P 2
H30b H -0.2840(7) 0.0924(5) 0.4537(4) 0.0702(18) Uiso 0.485(4) R . P 2
O26 O -0.1528(5) 0.1109(4) 0.3446(3) 0.0741(14) Uani 0.485(4) . . P 2
C35 C -0.1318(12) 0.2406(7) 0.5208(8) 0.059(2) Uani 0.485(4) . . P 2
H35a H -0.1712(12) 0.2528(7) 0.5910(8) 0.071(3) Uiso 0.485(4) R . P 2
H35b H -0.1069(12) 0.3130(7) 0.5113(8) 0.071(3) Uiso 0.485(4) R . P 2
C1a C 0.0724(14) -0.0600(10) 1.0176(7) 0.086(3) Uani 0.500000 D U P -1
C1b C 0.0343(12) 0.0224(8) 1.1048(8) 0.079(2) Uani 0.500000 D U P -1
C1c C 0.0313(9) -0.0700(8) 0.9117(7) 0.0744(18) Uani 0.500000 D U P -1
H1b H 0.0638(12) 0.0280(8) 1.1749(8) 0.095(3) Uiso 0.500000 R . P -1
H1a H 0.1274(14) -0.1114(10) 1.0281(7) 0.103(3) Uiso 0.500000 R . P -1
H1c H 0.0599(9) -0.1251(8) 0.8505(7) 0.089(2) Uiso 0.500000 R . P -1

loop_
_atom_site_aniso_label
_atom_site_aniso_U_11
_atom_site_aniso_U_22
_atom_site_aniso_U_33
_atom_site_aniso_U_12
_atom_site_aniso_U_13
_atom_site_aniso_U_23
S1 0.0272(3) 0.0307(3) 0.0371(3) 0.00986(18) 0.00586(19) 0.0022(2)
S2 0.0384(3) 0.0321(3) 0.0514(3) 0.0157(2) 0.0117(2) 0.0018(2)
Mg1 0.0246(3) 0.0271(3) 0.0287(3) 0.0081(2) 0.0079(2) 0.0049(2)
N005 0.0258(8) 0.0363(9) 0.0317(8) 0.0090(7) 0.0081(6) 0.0068(7)
N006 0.0259(8) 0.0300(8) 0.0309(8) 0.0071(6) 0.0085(6) 0.0070(6)
N007 0.0280(8) 0.0305(8) 0.0313(8) 0.0076(6) 0.0095(6) 0.0084(7)
C1 0.0291(9) 0.0288(9) 0.0309(9) 0.0063(7) 0.0087(7) 0.0062(8)
C12 0.0357(10) 0.0327(10) 0.0332(10) 0.0069(8) 0.0104(8) 0.0098(8)
C3 0.0320(10) 0.0311(10) 0.0325(9) 0.0113(8) 0.0111(8) 0.0094(8)
C18 0.0458(12) 0.0337(10) 0.0319(10) 0.0078(9) 0.0155(8) 0.0128(8)
C2 0.0320(10) 0.0251(9) 0.0300(9) 0.0073(7) 0.0085(7) 0.0039(7)
C4 0.0428(12) 0.0353(10) 0.0381(11) 0.0128(9) 0.0139(9) 0.0140(9)
C5 0.0297(10) 0.0337(10) 0.0392(11) 0.0040(8) 0.0076(8) 0.0081(9)
C9 0.0502(12) 0.0301(10) 0.0334(10) 0.0076(9) 0.0091(9) 0.0048(8)
C13 0.0447(12) 0.0318(10) 0.0309(10) 0.0096(8) 0.0141(8) 0.0107(8)
C19 0.0422(12) 0.0385(11) 0.0403(11) 0.0064(9) 0.0121(9) 0.0113(9)
C6 0.0248(9) 0.0401(11) 0.0365(10) 0.0060(8) 0.0055(8) 0.0057(9)
C7 0.0270(10) 0.0469(12) 0.0356(10) 0.0091(8) 0.0099(8) 0.0088(9)
C17 0.0520(13) 0.0329(11) 0.0366(11) 0.0026(9) 0.0136(9) 0.0115(9)
C16 0.0669(15) 0.0327(11) 0.0421(12) 0.0135(10) 0.0223(11) 0.0157(9)
C11 0.0617(14) 0.0392(11) 0.0320(10) 0.0090(10) 0.0115(10) 0.0126(9)
C10 0.0723(16) 0.0388(12) 0.0276(10) 0.0072(11) 0.0103(10) 0.0050(9)
C14 0.0480(12) 0.0423(12) 0.0398(11) 0.0128(10) 0.0142(9) 0.0180(9)
C8 0.0305(10) 0.0401(11) 0.0409(11) 0.0129(8) 0.0067(8) 0.0093(9)
C15 0.0590(14) 0.0433(12) 0.0507(13) 0.0228(11) 0.0231(11) 0.0228(10)
C20 0.0490(14) 0.0573(15) 0.0549(14) 0.0142(11) 0.0066(11) 0.0239(12)
C21 0.092(2) 0.0341(12) 0.0562(15) 0.0189(13) 0.0257(14) 0.0155(11)
O1 0.0303(7) 0.0289(7) 0.0301(7) 0.0090(5) 0.0078(5) 0.0076(6)
C24 0.054(4) 0.116(7) 0.072(4) 0.033(4) 0.021(3) 0.052(4)
C25 0.050(3) 0.081(4) 0.094(2) -0.0071(17) 0.0075(14) 0.0415(16)
C22 0.054(4) 0.086(4) 0.088(2) -0.0015(18) 0.0050(13) 0.0408(15)
C23 0.112(6) 0.107(5) 0.095(2) 0.031(2) 0.0062(14) 0.0417(15)
C27 0.068(4) 0.095(5) 0.077(4) 0.030(3) 0.025(3) 0.031(3)
C28 0.074(4) 0.126(6) 0.074(4) 0.026(3) 0.023(3) 0.045(3)
C29 0.086(4) 0.102(5) 0.066(3) 0.051(3) 0.018(3) 0.042(3)
C31 0.063(3) 0.096(4) 0.072(3) 0.009(2) 0.014(2) 0.046(3)
C32 0.079(4) 0.110(5) 0.073(4) 0.034(3) 0.029(3) 0.031(3)
C34 0.062(4) 0.068(4) 0.062(4) 0.020(3) 0.011(3) 0.013(3)
C33 0.054(4) 0.055(3) 0.063(4) 0.012(3) 0.006(3) 0.011(3)
C30 0.057(3) 0.058(3) 0.053(3) 0.011(3) 0.018(2) 0.013(3)
O26 0.061(3) 0.087(3) 0.057(2) 0.025(2) 0.0070(19) 0.004(2)
C35 0.054(4) 0.048(4) 0.059(5) 0.007(3) 0.019(3) 0.002(4)
C1a 0.079(5) 0.089(4) 0.086(2) 0.008(2) -0.0009(14) 0.0347(15)
C1b 0.070(4) 0.080(4) 0.084(2) -0.0009(19) 0.0022(13) 0.0354(15)
C1c 0.050(3) 0.082(4) 0.086(2) -0.0057(17) -0.0003(13) 0.0353(15)

loop_
_atom_type_symbol
_atom_type_scat_dispersion_real
_atom_type_scat_dispersion_imag
_atom_type_scat_Cromer_Mann_a1
_atom_type_scat_Cromer_Mann_a2
_atom_type_scat_Cromer_Mann_a3
_atom_type_scat_Cromer_Mann_a4
_atom_type_scat_Cromer_Mann_b1
_atom_type_scat_Cromer_Mann_b2
_atom_type_scat_Cromer_Mann_b3
_atom_type_scat_Cromer_Mann_b4
_atom_type_scat_Cromer_Mann_c
_atom_type_scat_source
_atom_type_scat_dispersion_source
C 0.01788 0.00908 2.31000 1.02000 1.58860 0.86500 20.84390 10.20750 0.56870 51.65120 0.21560 'International Tables Volume C Table 6.1.1.4 (pp. 500-502)' 'Brennan, Cowan, Rev. Sci. Instrum., 1992, 63, 850'
H 0.00000 0.00000 0.49300 0.32291 0.14019 0.04081 10.51090 26.12570 3.14236 57.79970 0.00304 'International Tables Volume C Table 6.1.1.4 (pp. 500-502)' 'Brennan, Cowan, Rev. Sci. Instrum., 1992, 63, 850'
Mg 0.17276 0.17757 5.42040 2.17350 1.22690 2.30730 2.82750 79.26110 0.38080 7.19370 0.85840 'International Tables Volume C Table 6.1.1.4 (pp. 500-502)' 'Brennan, Cowan, Rev. Sci. Instrum., 1992, 63, 850'
N 0.03110 0.01806 12.21260 3.13220 2.01250 1.16630 0.00570 9.89330 28.99750 0.58260 -11.52900 'International Tables Volume C Table 6.1.1.4 (pp. 500-502)' 'Brennan, Cowan, Rev. Sci. Instrum., 1992, 63, 850'
O 0.04960 0.03234 3.04850 2.28680 1.54630 0.86700 13.27710 5.70110 0.32390 32.90890 0.25080 'International Tables Volume C Table 6.1.1.4 (pp. 500-502)' 'Brennan, Cowan, Rev. Sci. Instrum., 1992, 63, 850'
S 0.33376 0.55840 6.90530 5.20340 1.43790 1.58630 1.46790 22.21510 0.25360 56.17200 0.86690 'International Tables Volume C Table 6.1.1.4 (pp. 500-502)' 'Brennan, Cowan, Rev. Sci. Instrum., 1992, 63, 850'

loop_
_geom_angle_atom_site_label_1
_geom_angle_atom_site_label_2
_geom_angle_atom_site_label_3
_geom_angle
_geom_angle_site_symmetry_1
_geom_angle_site_symmetry_3
_geom_angle_publ_flag
C3 S1 Mg1 97.51(7) . . ?
Mg1 Mg1 S1 103.34(3) 2_667 . y
N005 Mg1 S1 152.85(5) . . y
N006 Mg1 S1 76.84(4) . . y
N006 Mg1 N005 89.26(6) . . y
N007 Mg1 S1 76.42(4) . . y
N007 Mg1 N005 77.33(6) . . y
N007 Mg1 N006 73.64(6) . . y
O1 Mg1 S1 95.10(4) 2_667 . y
O1 Mg1 S1 105.31(4) . . y
O1 Mg1 N005 97.82(6) 2_667 . y
O1 Mg1 N005 100.31(6) . . y
O1 Mg1 N006 171.90(6) 2_667 . y
O1 Mg1 N006 102.06(6) . . y
O1 Mg1 N007 103.98(6) 2_667 . y
O1 Mg1 N007 175.01(7) . . y
C6 N005 Mg1 106.34(11) . . ?
C7 N005 Mg1 110.05(12) . . ?
C7 N005 C6 110.28(16) . . ?
C8 N005 Mg1 113.21(12) . . ?
C8 N005 C6 109.10(16) . . ?
C8 N005 C7 107.87(15) . . ?
C1 N006 Mg1 108.40(12) . . ?
C12 N006 Mg1 133.88(12) . . ?
C12 N006 C1 117.67(16) . . ?
C2 N007 Mg1 104.59(11) . . ?
C4 N007 Mg1 113.86(12) . . ?
C4 N007 C2 108.98(14) . . ?
C5 N007 Mg1 110.77(11) . . ?
C5 N007 C2 110.22(15) . . ?
C5 N007 C4 108.35(15) . . ?
C2 C1 N006 117.20(16) . . ?
C9 C1 N006 123.31(18) . . ?
C9 C1 C2 119.35(17) . . ?
C13 C12 N006 118.29(17) . . ?
C11 C12 N006 121.83(18) . . ?
C11 C12 C13 119.88(18) . . ?
S2 C3 S1 126.40(12) . . ?
C2 C3 S1 116.74(13) . . ?
C2 C3 S2 116.81(14) . . ?
C19 C18 C13 120.97(18) . . ?
C17 C18 C13 118.8(2) . . ?
C17 C18 C19 120.22(19) . . ?
C1 C2 N007 111.54(15) . . ?
C3 C2 N007 112.16(15) . . ?
C3 C2 C1 106.48(15) . . ?
H2 C2 N007 108.86(9) . . ?
H2 C2 C1 108.86(10) . . ?
H2 C2 C3 108.86(10) . . ?
H4a C4 N007 109.5 . . ?
H4b C4 N007 109.5 . . ?
H4b C4 H4a 109.5 . . ?
H4c C4 N007 109.5 . . ?
H4c C4 H4a 109.5 . . ?
H4c C4 H4b 109.5 . . ?
H5a C5 N007 108.96(10) . . ?
H5b C5 N007 108.96(10) . . ?
H5b C5 H5a 107.8 . . ?
C6 C5 N007 113.11(16) . . ?
C6 C5 H5a 108.96(11) . . ?
C6 C5 H5b 108.96(11) . . ?
H9 C9 C1 120.73(12) . . ?
C10 C9 C1 118.53(19) . . ?
C10 C9 H9 120.73(12) . . ?
C18 C13 C12 119.34(18) . . ?
C14 C13 C12 120.64(19) . . ?
C14 C13 C18 120.02(19) . . ?
H19a C19 C18 109.5 . . ?
H19b C19 C18 109.5 . . ?
H19b C19 H19a 109.5 . . ?
H19c C19 C18 109.5 . . ?
H19c C19 H19a 109.5 . . ?
H19c C19 H19b 109.5 . . ?
C5 C6 N005 111.15(16) . . ?
H6a C6 N005 109.40(11) . . ?
H6a C6 C5 109.40(11) . . ?
H6b C6 N005 109.40(9) . . ?
H6b C6 C5 109.40(10) . . ?
H6b C6 H6a 108.0 . . ?
H7a C7 N005 109.5 . . ?
H7b C7 N005 109.5 . . ?
H7b C7 H7a 109.5 . . ?
H7c C7 N005 109.5 . . ?
H7c C7 H7a 109.5 . . ?
H7c C7 H7b 109.5 . . ?
H17 C17 C18 119.13(13) . . ?
C16 C17 C18 121.7(2) . . ?
C16 C17 H17 119.13(13) . . ?
C15 C16 C17 118.3(2) . . ?
C21 C16 C17 121.3(2) . . ?
C21 C16 C15 120.4(2) . . ?
H11 C11 C12 120.24(12) . . ?
C10 C11 C12 119.5(2) . . ?
C10 C11 H11 120.24(13) . . ?
C11 C10 C9 119.09(19) . . ?
H10 C10 C9 120.45(12) . . ?
H10 C10 C11 120.45(13) . . ?
C15 C14 C13 119.0(2) . . ?
C20 C14 C13 121.8(2) . . ?
C20 C14 C15 119.3(2) . . ?
H8a C8 N005 109.5 . . ?
H8b C8 N005 109.5 . . ?
H8b C8 H8a 109.5 . . ?
H8c C8 N005 109.5 . . ?
H8c C8 H8a 109.5 . . ?
H8c C8 H8b 109.5 . . ?
C14 C15 C16 121.8(2) . . ?
H15 C15 C16 119.08(13) . . ?
H15 C15 C14 119.08(14) . . ?
H20a C20 C14 109.5 . . ?
H20b C20 C14 109.5 . . ?
H20b C20 H20a 109.5 . . ?
H20c C20 C14 109.5 . . ?
H20c C20 H20a 109.5 . . ?
H20c C20 H20b 109.5 . . ?
H21a C21 C16 109.5 . . ?
H21b C21 C16 109.5 . . ?
H21b C21 H21a 109.5 . . ?
H21c C21 C16 109.5 . . ?
H21c C21 H21a 109.5 . . ?
H21c C21 H21b 109.5 . . ?
H1 O1 Mg1 130(2) . . ?
H1 O1 Mg1 129(2) . 2_667 ?
C27 C24 H24 119.5(5) . . ?
C29 C24 H24 119.5(5) . . ?
C29 C24 C27 121.1(8) . . ?
C22 C25 H25 120.7(4) . . ?
C23 C25 H25 120.7(5) . . ?
C23 C25 C22 118.6(7) . . ?
H22 C22 C25 117.6(4) . . ?
C1c C22 C25 124.8(7) . . ?
C1c C22 H22 117.6(4) . . ?
H23 C23 C25 120.2(5) . . ?
C1b C23 C25 119.5(8) . . ?
C1b C23 H23 120.2(4) . . ?
H27 C27 C24 120.7(5) . . ?
C32 C27 C24 118.5(7) . . ?
C32 C27 H27 120.7(4) . . ?
C31 C28 H28 120.3(4) . . ?
C32 C28 H28 120.3(4) . . ?
C32 C28 C31 119.3(6) . . ?
H29 C29 C24 120.9(5) . . ?
C31 C29 C24 118.1(6) . . ?
C31 C29 H29 120.9(4) . . ?
C29 C31 C28 122.3(6) . . ?
H31 C31 C28 118.8(4) . . ?
H31 C31 C29 118.8(4) . . ?
C28 C32 C27 120.6(7) . . ?
H32 C32 C27 119.7(4) . . ?
H32 C32 C28 119.7(4) . . ?
H34b C34 H34a 109.4 . . ?
C33 C34 H34a 111.6(4) . . ?
C33 C34 H34b 111.6(4) . . ?
C35 C34 H34a 111.6(5) . . ?
C35 C34 H34b 111.6(4) . . ?
C35 C34 C33 100.8(6) . . ?
H33a C33 C34 109.8(4) . . ?
H33b C33 C34 109.8(4) . . ?
H33b C33 H33a 108.3 . . ?
O26 C33 C34 109.2(5) . . ?
O26 C33 H33a 109.8(4) . . ?
O26 C33 H33b 109.8(3) . . ?
H30b C30 H30a 108.3 . . ?
O26 C30 H30a 110.0(3) . . ?
O26 C30 H30b 110.0(3) . . ?
C35 C30 H30a 110.0(5) . . ?
C35 C30 H30b 110.0(5) . . ?
C35 C30 O26 108.7(5) . . ?
C30 O26 C33 106.0(5) . . ?
C30 C35 C34 97.3(6) . . ?
H35a C35 C34 112.3(5) . . ?
H35a C35 C30 112.3(4) . . ?
H35b C35 C34 112.3(5) . . ?
H35b C35 C30 112.3(5) . . ?
H35b C35 H35a 109.9 . . ?
C1c C1a C1b 121.4(7) . . ?
H1a C1a C1b 119.3(5) . . ?
H1a C1a C1c 119.3(5) . . ?
C1a C1b C23 120.3(7) . . ?
H1b C1b C23 119.9(4) . . ?
H1b C1b C1a 119.9(5) . . ?
C1a C1c C22 115.4(7) . . ?
H1c C1c C22 122.3(4) . . ?
H1c C1c C1a 122.3(5) . . ?

loop_
_geom_bond_atom_site_label_1
_geom_bond_atom_site_label_2
_geom_bond_distance
_geom_bond_site_symmetry_2
_geom_bond_publ_flag
S1 Mg1 2.6754(7) . y
S1 C3 1.681(2) . ?
S2 C3 1.6698(18) . ?
Mg1 Mg1 3.0066(12) 2_667 y
Mg1 N005 2.2584(16) . y
Mg1 N006 2.4801(16) . y
Mg1 N007 2.2746(17) . y
Mg1 O1 1.9594(15) . y
Mg1 O1 1.9835(15) 2_667 y
N005 C6 1.467(2) . ?
N005 C7 1.482(2) . ?
N005 C8 1.476(3) . ?
N006 C1 1.352(2) . ?
N006 C12 1.350(3) . ?
N007 C2 1.486(2) . ?
N007 C4 1.481(3) . ?
N007 C5 1.497(2) . ?
C1 C2 1.514(3) . ?
C1 C9 1.385(3) . ?
C12 C13 1.493(3) . ?
C12 C11 1.400(3) . ?
C3 C2 1.544(3) . ?
C18 C13 1.407(3) . ?
C18 C19 1.503(3) . ?
C18 C17 1.396(3) . ?
C2 H2 1.0000 . ?
C4 H4a 0.9800 . ?
C4 H4b 0.9800 . ?
C4 H4c 0.9800 . ?
C5 H5a 0.9900 . ?
C5 H5b 0.9900 . ?
C5 C6 1.522(3) . ?
C9 H9 0.9500 . ?
C9 C10 1.385(3) . ?
C13 C14 1.399(3) . ?
C19 H19a 0.9800 . ?
C19 H19b 0.9800 . ?
C19 H19c 0.9800 . ?
C6 H6a 0.9900 . ?
C6 H6b 0.9900 . ?
C7 H7a 0.9800 . ?
C7 H7b 0.9800 . ?
C7 H7c 0.9800 . ?
C17 H17 0.9500 . ?
C17 C16 1.386(3) . ?
C16 C15 1.388(3) . ?
C16 C21 1.509(3) . ?
C11 H11 0.9500 . ?
C11 C10 1.377(3) . ?
C10 H10 0.9500 . ?
C14 C15 1.394(3) . ?
C14 C20 1.512(3) . ?
C8 H8a 0.9800 . ?
C8 H8b 0.9800 . ?
C8 H8c 0.9800 . ?
C15 H15 0.9500 . ?
C20 H20a 0.9800 . ?
C20 H20b 0.9800 . ?
C20 H20c 0.9800 . ?
C21 H21a 0.9800 . ?
C21 H21b 0.9800 . ?
C21 H21c 0.9800 . ?
O1 H1 0.77(3) . ?
C24 H24 0.9500 . ?
C24 C27 1.381(8) . ?
C24 C29 1.371(7) . ?
C25 H25 0.9500 . ?
C25 C22 1.362(8) . ?
C25 C23 1.386(7) . ?
C22 H22 0.9500 . ?
C22 C1c 1.360(8) . ?
C23 H23 0.9500 . ?
C23 C1b 1.378(8) . ?
C27 H27 0.9500 . ?
C27 C32 1.357(7) . ?
C28 H28 0.9500 . ?
C28 C31 1.342(7) . ?
C28 C32 1.373(7) . ?
C29 H29 0.9500 . ?
C29 C31 1.350(6) . ?
C31 H31 0.9500 . ?
C32 H32 0.9500 . ?
C34 H34a 0.9900 . ?
C34 H34b 0.9900 . ?
C34 C33 1.464(10) . ?
C34 C35 1.570(12) . ?
C33 H33a 0.9900 . ?
C33 H33b 0.9900 . ?
C33 O26 1.411(8) . ?
C30 H30a 0.9900 . ?
C30 H30b 0.9900 . ?
C30 O26 1.403(6) . ?
C30 C35 1.466(11) . ?
C35 H35a 0.9900 . ?
C35 H35b 0.9900 . ?
C1a C1b 1.369(7) . ?
C1a C1c 1.421(7) . ?
C1a H1a 0.9500 . ?
C1b H1b 0.9500 . ?
C1c H1c 0.9500 . ?

loop_
_geom_torsion_atom_site_label_1
_geom_torsion_atom_site_label_2
_geom_torsion_atom_site_label_3
_geom_torsion_atom_site_label_4
_geom_torsion
_geom_torsion_site_symmetry_1
_geom_torsion_site_symmetry_2
_geom_torsion_site_symmetry_3
_geom_torsion_site_symmetry_4
_geom_torsion_publ_flag
S1 C3 C2 N007 -46.22(15) . . . . ?
S1 C3 C2 C1 76.05(15) . . . . ?
S2 C3 C2 N007 136.13(14) . . . . ?
S2 C3 C2 C1 -101.60(15) . . . . ?
Mg1 N005 C6 C5 50.58(12) . . . . ?
Mg1 N006 C1 C2 -9.19(12) . . . . ?
Mg1 N006 C1 C9 175.24(13) . . . . ?
Mg1 N006 C12 C13 4.13(17) . . . . ?
Mg1 N006 C12 C11 -175.68(19) . . . . ?
Mg1 N007 C2 C1 -54.83(11) . . . . ?
Mg1 N007 C2 C3 64.51(11) . . . . ?
Mg1 N007 C5 C6 13.60(12) . . . . ?
N005 C6 C5 N007 -43.96(17) . . . . ?
N006 C1 C2 N007 44.32(18) . . . . ?
N006 C1 C2 C3 -78.34(17) . . . . ?
N006 C1 C9 C10 1.6(2) . . . . ?
N006 C12 C13 C18 73.8(2) . . . . ?
N006 C12 C13 C14 -106.54(19) . . . . ?
N006 C12 C11 C10 0.7(2) . . . . ?
N007 C2 C1 C9 -139.92(16) . . . . ?
C1 C9 C10 C11 0.4(3) . . . . ?
C12 C13 C18 C19 4.8(2) . . . . ?
C12 C13 C18 C17 -175.65(17) . . . . ?
C12 C13 C14 C15 174.27(19) . . . . ?
C12 C13 C14 C20 -7.1(2) . . . . ?
C12 C11 C10 C9 -1.5(3) . . . . ?
C18 C13 C14 C15 -6.1(2) . . . . ?
C18 C13 C14 C20 172.51(19) . . . . ?
C18 C17 C16 C15 -4.3(2) . . . . ?
C18 C17 C16 C21 176.8(2) . . . . ?
C13 C14 C15 C16 2.3(2) . . . . ?
C17 C16 C15 C14 2.8(2) . . . . ?
C16 C15 C14 C20 -176.3(2) . . . . ?
C24 C27 C32 C28 -2.3(9) . . . . ?
C24 C29 C31 C28 -1.5(10) . . . . ?
C25 C22 C1c C1a 1.5(10) . . . . ?
C25 C23 C1b C1a 1.8(14) . . . . ?
C22 C1c C1a C1b -2.2(9) . . . . ?
C23 C1b C1a C1c 0.6(10) . . . . ?
C27 C32 C28 C31 0.8(9) . . . . ?
C34 C33 O26 C30 3.2(7) . . . . ?
C34 C35 C30 O26 -39.9(7) . . . . ?
C33 O26 C30 C35 25.0(7) . . . . ?

loop_
_restr_distance_atom_site_label_1
_restr_distance_atom_site_label_2
_restr_distance_site_symmetry_2
_restr_distance_target
_restr_distance_target_weight_param
_restr_distance_diff
C18 C13 1 1.3900 0.0100 -0.0171
C13 C14 1 1.3900 0.0100 -0.0091
C17 C18 1 1.3900 0.0100 -0.0063
C16 C17 1 1.3900 0.0100 0.0035
C14 C15 1 1.3900 0.0100 -0.0038
C15 C16 1 1.3900 0.0100 0.0019
C24 C29 1 1.3900 0.0100 0.0187
C25 C23 1 1.3900 0.0100 0.0044
C22 C25 1 1.3900 0.0100 0.0285
C23 C1b 1 1.3900 0.0100 0.0117
C27 C24 1 1.3900 0.0100 0.0092
C28 C32 1 1.3900 0.0100 0.0168
C29 C31 1 1.3900 0.0100 0.0403
C31 C28 1 1.3900 0.0100 0.0482
C32 C27 1 1.3900 0.0100 0.0326
C1a C1c 1 1.3900 0.0100 -0.0305
C1b C1a 1 1.3900 0.0100 0.0206
C1c C22 1 1.3900 0.0100 0.0299

loop_
_restr_equal_distance_atom_site_label_1
_restr_equal_distance_atom_site_label_2
_restr_equal_distance_site_symmetry_2
_restr_equal_distance_class_id
C18 C14 1 1
C13 C15 1 1
C17 C13 1 1
C16 C18 1 1
C14 C16 1 1
C15 C17 1 1
C24 C31 1 2
C25 C1b 1 3
C22 C23 1 3
C23 C1a 1 3
C27 C29 1 2
C28 C27 1 2
C29 C28 1 2
C31 C32 1 2
C32 C24 1 2
C1a C22 1 3
C1b C1c 1 3
C1c C25 1 3

loop_
_restr_equal_distance_class_class_id
_restr_equal_distance_class_target_weight_param
_restr_equal_distance_class_average
_restr_equal_distance_class_esd
_restr_equal_distance_class_diff_max
1 0.0200 2.4156 0.0179 0.0336
2 0.0200 2.3594 0.0201 0.0367
3 0.0200 2.3879 0.0280 0.0446

loop_
_restr_U_iso_atom_site_label
_restr_U_iso_weight_param
C25 0.0080
C22 0.0080
C23 0.0080
C1a 0.0080
C1b 0.0080
C1c 0.0080

loop_
_restr_U_similar_atom_site_label_1
_restr_U_similar_atom_site_label_2
_restr_U_similar_weight_param
C24 C27 0.0100
C24 C29 0.0100
C27 C32 0.0100
C28 C31 0.0100
C28 C32 0.0100
C29 C31 0.0100

loop_
_restr_chirality_atom_site_label_1
_restr_chirality_atom_site_label_2
_restr_chirality_atom_site_label_3
_restr_chirality_atom_site_label_4
_restr_chirality_site_symmetry_1
_restr_chirality_site_symmetry_2
_restr_chirality_site_symmetry_3
_restr_chirality_site_symmetry_4
_restr_chirality_volume_target
_restr_chirality_weight_param
_restr_chirality_diff
C16 C14 C15 C18 1 1 1 1 0.0000 0.1000 -0.0524
C14 C15 C18 C13 1 1 1 1 0.0000 0.1000 0.2202
C15 C18 C13 C17 1 1 1 1 0.0000 0.1000 0.1169
C23 C1b C22 C25 1 1 1 1 0.0000 0.1000 0.0861
C28 C29 C31 C27 1 1 1 1 0.0000 0.1000 -0.0983
C29 C31 C27 C24 1 1 1 1 0.0000 0.1000 -0.0002
C31 C27 C24 C32 1 1 1 1 0.0000 0.1000 0.1246
C1a C23 C1b C22 1 1 1 1 0.0000 0.1000 0.0375
C1b C22 C25 C1c 1 1 1 1 0.0000 0.1000 -0.0287

loop_
_restr_rigu_atom_site_label_1
_restr_rigu_atom_site_label_2
_restr_rigu_target_weight_param
_restr_rigu_u13_diff
_restr_rigu_u23_diff
_restr_rigu_u33_diff
C25 C22 0.001000 -0.002473 -0.000621 0.001680
C25 C23 0.001000 -0.000122 -0.001014 -0.001017
C25 C1b 0.001000 -0.005489 -0.002191 0.003624
C25 C1c 0.001000 -0.000906 0.000112 0.001349
C22 C23 0.001000 -0.002073 0.002970 -0.006625
C22 C1a 0.001000 -0.001617 0.000748 -0.002141
C22 C1c 0.001000 0.001592 0.000950 -0.000357
C23 C1a 0.001000 -0.001850 -0.000255 0.002375
C23 C1b 0.001000 -0.001636 -0.000712 0.001944
C1a C1b 0.001000 0.000817 -0.000654 0.002061
C1a C1c 0.001000 -0.000722 0.000364 0.000173
C1b C1c 0.001000 -0.000117 0.000674 -0.002336
